data_9010523
loop_
_publ_author_name
'Scott, J. D.'

_publ_section_title
;
 Crystal structure of miserite, a Zoltai Type 5 structure
;
_journal_name_full 'The Canadian Mineralogist'
_journal_page_first 515
_journal_page_last 528
_journal_volume 14
_journal_year 1976
_chemical_formula_sum
;Ca10.54 Ce0.22 Dy0.12 Er0.06 F2 H2.34 K2.26 La0.14 Nd0.2 O46.53 Pr0.04 Si16
 Tb0.1 Y1.12
;
_chemical_name_mineral Miserite
_space_group_IT_number 2
_symmetry_space_group_name_Hall '-P 1'
_symmetry_space_group_name_H-M 'P -1'
_cell_angle_alpha 96.42
_cell_angle_beta 111.15
_cell_angle_gamma 76.57
_cell_formula_units_Z 1
_cell_length_a 10.100
_cell_length_b 16.014
_cell_length_c 7.377
_cell_volume 1081.847
_cod_duplicate_entry 9004106
_cod_data_source_file 04699.cif
_cod_data_source_block global
_cod_original_formula_sum
;Ca10.54 K2.26 (Y1.12 La.14 Ce.22 Pr.04 Nd.2 Dy.12 Er.06 Tb.1) Si16 O46.53 F2
 H2.34
;
_cod_database_code 9010523

loop_
_symmetry_equiv_pos_as_xyz
x,y,z
-x,-y,-z

loop_
_atom_site_aniso_label
_atom_site_aniso_U_11
_atom_site_aniso_U_22
_atom_site_aniso_U_33
_atom_site_aniso_U_12
_atom_site_aniso_U_13
_atom_site_aniso_U_23
CaZ 0.00572 0.01707 0.01493 0.00153 -0.00376 -0.00168
KZ 0.00572 0.01707 0.01493 0.00153 -0.00376 -0.00168
K 0.02031 0.01854 0.01655 -0.00334 0.00726 -0.00071
YX 0.02259 0.02272 0.01885 -0.00756 0.00250 0.00564
LaX 0.02259 0.02272 0.01885 -0.00756 0.00250 0.00564
CeX 0.02259 0.02272 0.01885 -0.00756 0.00250 0.00564
PrX 0.02259 0.02272 0.01885 -0.00756 0.00250 0.00564
NdX 0.02259 0.02272 0.01885 -0.00756 0.00250 0.00564
DyX 0.02259 0.02272 0.01885 -0.00756 0.00250 0.00564
ErX 0.02259 0.02272 0.01885 -0.00756 0.00250 0.00564
TbX 0.02259 0.02272 0.01885 -0.00756 0.00250 0.00564
Ca1 0.00947 0.01609 0.01143 -0.00145 -0.00469 0.00754
Ca2 0.01317 0.00995 0.00858 -0.00327 0.00222 0.00510
Ca3 0.01519 0.02112 0.00970 -0.00850 0.00250 0.00434
Ca4 0.01484 0.00712 0.01667 -0.00327 0.00337 0.00271
Ca5 0.01605 0.01670 0.00975 -0.00785 0.00010 0.00510
Si1 0.00998 0.01437 0.00376 -0.00443 -0.00093 0.00374
Si2 0.00998 0.01044 0.00606 0.00153 0.00026 0.00494
Si3 0.01312 0.00896 0.00549 -0.00116 0.00273 0.00418
Si4 0.00998 0.00860 0.00791 -0.00167 0.00051 0.00353
Si5 0.00611 0.01154 0.00827 -0.00167 0.00148 0.00369
Si6 0.01041 0.01805 0.00254 -0.00356 0.00119 -0.00098
Si7 0.00774 0.01437 0.00443 -0.00160 -0.00019 0.00249
Si8 0.01398 0.01179 0.00309 -0.00901 0.00299 -0.00043
O4 0.02358 0.01928 0.01437 -0.00320 0.00466 -0.00005
O-H 0.01665 0.02051 0.02070 -0.00138 0.00687 0.00580
F 0.03575 0.03229 0.03615 -0.01185 0.00719 -0.00092
Wat 0.10313 0.05882 0.08951 0.00400 0.02668 -0.00060

loop_
_atom_site_type_symbol
_atom_site_label
_atom_site_fract_x
_atom_site_fract_y
_atom_site_fract_z
_atom_site_occupancy
_atom_site_U_iso_or_equiv
_atom_site_attached_hydrogens
Ca CaZ 0.00000 0.00000 0.50000 0.54000 ? 0
K KZ 0.00000 0.00000 0.50000 0.26000 ? 0
K K 0.32021 0.99315 0.15955 1.00000 ? 0
Y YX 0.00757 0.60253 0.15005 0.56000 ? 0
La LaX 0.00757 0.60253 0.15005 0.07000 ? 0
Ce CeX 0.00757 0.60253 0.15005 0.11000 ? 0
Pr PrX 0.00757 0.60253 0.15005 0.02000 ? 0
Nd NdX 0.00757 0.60253 0.15005 0.10000 ? 0
Dy DyX 0.00757 0.60253 0.15005 0.06000 ? 0
Er ErX 0.00757 0.60253 0.15005 0.03000 ? 0
Tb TbX 0.00757 0.60253 0.15005 0.05000 ? 0
Ca Ca1 0.40066 0.26328 0.51548 1.00000 ? 0
Ca Ca2 0.40829 0.25742 0.02070 1.00000 ? 0
Ca Ca3 0.36304 0.61689 0.07902 1.00000 ? 0
Ca Ca4 0.00483 0.40187 0.34005 1.00000 ? 0
Ca Ca5 0.64636 0.38063 0.40674 1.00000 ? 0
Si Si1 0.28670 0.44355 0.29577 1.00000 ? 0
Si Si2 0.71369 0.55740 0.27878 1.00000 ? 0
Si Si3 0.70028 0.90456 0.32885 1.00000 ? 0
Si Si4 0.61346 0.10334 0.33692 1.00000 ? 0
Si Si5 0.76951 0.18751 0.14196 1.00000 ? 0
Si Si6 0.90073 0.81847 0.11888 1.00000 ? 0
Si Si7 0.23322 0.80826 0.28473 1.00000 ? 0
Si Si8 0.09730 0.18089 0.30029 1.00000 ? 0
O O1 0.12345 0.45144 0.13560 1.00000 0.01444 0
O O2 0.40191 0.35875 0.26502 1.00000 0.01494 0
O O3 0.34456 0.52995 0.29881 1.00000 0.01710 0
O O4 0.73283 0.57700 0.50477 1.00000 ? 0
O O5 0.59977 0.63990 0.17052 1.00000 0.01634 0
O O6 0.88067 0.55533 0.29494 1.00000 0.01596 0
O O7 0.67354 0.46506 0.20091 1.00000 0.02457 0
O O8 0.60037 0.83471 0.24654 1.00000 0.01912 0
O O9 0.60012 0.00046 0.29928 1.00000 0.01988 0
O O10 0.80172 0.90022 0.19590 1.00000 0.01824 0
O O11 0.20706 0.10629 0.43929 1.00000 0.01646 0
O O12 0.44704 0.15462 0.27408 1.00000 0.02001 0
O O13 0.69893 0.11796 0.19834 1.00000 0.01849 0
O O14 0.71489 0.11252 0.56477 1.00000 0.02330 0
O O15 0.65205 0.27387 0.13538 1.00000 0.01710 0
O O16 0.93578 0.18125 0.29619 1.00000 0.02001 0
O O17 0.22355 0.83779 0.07440 1.00000 0.01874 0
O O18 0.85352 0.72919 0.11145 1.00000 0.01596 0
O O19 0.06830 0.80492 0.27437 1.00000 0.02052 0
O O20 0.34777 0.71819 0.34867 1.00000 0.01798 0
O O21 0.14822 0.27164 0.37394 1.00000 0.01494 0
O O22 0.09514 0.15516 0.08265 1.00000 0.01748 0
O O-H 0.88014 0.35558 0.03173 1.00000 ? 1
F F 0.11449 0.63584 0.46082 1.00000 ? 0
O Wat 0.00000 0.00000 0.00000 0.53000 ? 2

loop_
_cod_changelog_entry_id
_cod_changelog_entry_author
_cod_changelog_entry_date
_cod_changelog_entry_text
1
;cod-tools version 3.10.1
Id: cif_fix_AMCSD_aniso_labels 10200 2024-08-01 14:09:44Z saulius
;
2024-08-02T12:21:30+03:00
;Changed the following '_atom_site_aniso_label' values:
'OH' -> 'O-H'
;
